data_7036783
loop_
_publ_author_name
'Saleem, Fariha'
'Rao, Gyandshwar K.'
'Kumar, Satyendra'
'Singh, Mahabir Pratap'
'Singh, Ajai K.'

_publ_section_title
;
 Complexes of (\h(6)-benzene)ruthenium(ii) with
 1,4-bis(phenylthio/seleno-methyl)-1,2,3-triazoles: synthesis, structure
 and applications in catalytic activation of oxidation and transfer
 hydrogenation.
;
_journal_issue 44
_journal_name_full 'Dalton transactions (Cambridge, England : 2003)'
_journal_page_first 19141
_journal_page_last 19152
_journal_paper_doi 10.1039/c5dt02926k
_journal_volume 44
_journal_year 2015
_chemical_formula_moiety 'C22 H21 Cl N3 Ru S Se, F6 P  '
_chemical_formula_sum 'C22 H21 Cl F6 N3 P Ru S Se'
_chemical_formula_weight 719.94
_chemical_name_systematic
; 
 ? 
;
_space_group_IT_number 14
_symmetry_cell_setting monoclinic
_symmetry_space_group_name_Hall '-P 2ybc'
_symmetry_space_group_name_H-M 'P 1 21/c 1'
_atom_sites_solution_hydrogens geom
_atom_sites_solution_primary direct
_atom_sites_solution_secondary difmap
_audit_block_doi 10.5517/cc1j19xs
_audit_creation_method SHELXL-97
_audit_update_record
;
2015-09-18 deposited with the CCDC.
2015-10-06 downloaded from the CCDC.
;
_cell_angle_alpha 90.00
_cell_angle_beta 97.499(3)
_cell_angle_gamma 90.00
_cell_formula_units_Z 4
_cell_length_a 10.7525(19)
_cell_length_b 10.1007(18)
_cell_length_c 24.622(4)
_cell_measurement_reflns_used 4814
_cell_measurement_temperature 298(2)
_cell_measurement_theta_max 23.30
_cell_measurement_theta_min 2.18
_cell_volume 2651.3(8)
_computing_cell_refinement 'Bruker SMART'
_computing_data_collection 'Bruker SMART'
_computing_data_reduction 'Bruker SAINT'
_computing_molecular_graphics 'Bruker SHELXTL'
_computing_publication_material 'Bruker SHELXTL'
_computing_structure_refinement 'SHELXL-97 (Sheldrick, 1997)'
_computing_structure_solution 'SHELXS-97 (Sheldrick, 1990)'
_diffrn_ambient_temperature 298(2)
_diffrn_measured_fraction_theta_full 0.997
_diffrn_measured_fraction_theta_max 0.997
_diffrn_measurement_device_type 'CCD area detector'
_diffrn_measurement_method 'phi and omega scans'
_diffrn_radiation_monochromator graphite
_diffrn_radiation_source 'fine-focus sealed tube'
_diffrn_radiation_type MoK\a
_diffrn_radiation_wavelength 0.71073
_diffrn_reflns_av_R_equivalents 0.0701
_diffrn_reflns_av_sigmaI/netI 0.0531
_diffrn_reflns_limit_h_max 12
_diffrn_reflns_limit_h_min -12
_diffrn_reflns_limit_k_max 11
_diffrn_reflns_limit_k_min -11
_diffrn_reflns_limit_l_max 29
_diffrn_reflns_limit_l_min -29
_diffrn_reflns_number 24116
_diffrn_reflns_theta_full 25.00
_diffrn_reflns_theta_max 25.00
_diffrn_reflns_theta_min 1.91
_exptl_absorpt_coefficient_mu 2.264
_exptl_absorpt_correction_T_max 0.684
_exptl_absorpt_correction_T_min 0.481
_exptl_absorpt_correction_type multi-scan
_exptl_absorpt_process_details '(SADABS; Bruker, 2000)'
_exptl_crystal_colour red
_exptl_crystal_density_diffrn 1.804
_exptl_crystal_density_meas 1.804
_exptl_crystal_density_method 'not measured'
_exptl_crystal_description block
_exptl_crystal_F_000 1416.0
_exptl_crystal_size_max 0.41
_exptl_crystal_size_mid 0.27
_exptl_crystal_size_min 0.17
_refine_diff_density_max 1.581
_refine_diff_density_min -0.707
_refine_diff_density_rms 0.134
_refine_ls_extinction_method none
_refine_ls_goodness_of_fit_ref 1.180
_refine_ls_hydrogen_treatment constr
_refine_ls_matrix_type full
_refine_ls_number_parameters 325
_refine_ls_number_reflns 4656
_refine_ls_number_restraints 0
_refine_ls_restrained_S_all 1.180
_refine_ls_R_factor_all 0.0872
_refine_ls_R_factor_gt 0.0687
_refine_ls_shift/su_max 0.000
_refine_ls_shift/su_mean 0.000
_refine_ls_structure_factor_coef Fsqd
_refine_ls_weighting_details 'calc w=1/[\s^2^(Fo^2^)+(0.0609P)^2^+9.6016P] where P=(Fo^2^+2Fc^2^)/3'
_refine_ls_weighting_scheme calc
_refine_ls_wR_factor_gt 0.1498
_refine_ls_wR_factor_ref 0.1572
_reflns_number_gt 3840
_reflns_number_total 4670
_reflns_threshold_expression >2sigma(I)
_cod_data_source_file c5dt02926k2.cif
_cod_data_source_block complex2
_cod_depositor_comments
;
The following automatic conversions were performed:

'_symmetry_cell_setting' value 'Monoclinic' changed to 'monoclinic'
according to
/usr/data/users/saulius/crontab/automatic-downloads/rss-feeds/RSC/lib/dictionaries/cif_core.dic
dictionary named 'cif_core.dic' version 2.4.2 from 2011-04-26.

Automatic conversion script
Id: cif_fix_values 3271 2015-04-21 07:52:19Z andrius 

 Adding full bibliography for 7036782--7036785.cif.
;
_cod_original_sg_symbol_Hall '-P 2ybc  '
_cod_original_sg_symbol_H-M P2(1)/c
_cod_original_formula_sum 'C22 H21 Cl F6 N3 P Ru S Se '
_cod_database_code 7036783

loop_
_symmetry_equiv_pos_as_xyz
'x, y, z'
'-x, y+1/2, -z+1/2'
'-x, -y, -z'
'x, -y-1/2, z-1/2'

loop_
_atom_site_label
_atom_site_type_symbol
_atom_site_fract_x
_atom_site_fract_y
_atom_site_fract_z
_atom_site_U_iso_or_equiv
_atom_site_adp_type
_atom_site_occupancy
_atom_site_symmetry_multiplicity
_atom_site_calc_flag
_atom_site_refinement_flags
Ru1 Ru -0.00429(5) 0.58805(6) 0.35571(2) 0.03371(19) Uani 1 1 d .
Se2 Se 0.52180(8) 0.75112(10) 0.26172(4) 0.0600(3) Uani 1 1 d .
Cl1 Cl -0.17401(17) 0.61796(19) 0.28305(8) 0.0467(5) Uani 1 1 d .
S1 S 0.00386(17) 0.37820(17) 0.31144(8) 0.0359(4) Uani 1 1 d .
P5 P 0.7444(2) 0.1582(3) 0.43175(10) 0.0592(6) Uani 1 1 d .
N1 N 0.1176(5) 0.6360(6) 0.2984(2) 0.0354(14) Uani 1 1 d .
N2 N 0.1903(5) 0.7398(6) 0.2997(3) 0.0407(15) Uani 1 1 d .
N3 N 0.2572(5) 0.7208(6) 0.2576(3) 0.0430(16) Uani 1 1 d .
C6 C 0.1308(7) 0.2854(7) 0.3469(3) 0.0384(17) Uani 1 1 d .
C9 C 0.2274(7) 0.6095(8) 0.2308(3) 0.0437(19) Uani 1 1 d .
H9 H 0.2613 0.5763 0.2007 0.052 Uiso 1 1 calc R
C7 C 0.0622(8) 0.4311(7) 0.2480(3) 0.0432(18) Uani 1 1 d .
H7A H 0.1143 0.3618 0.2356 0.052 Uiso 1 1 calc R
H7B H -0.0082 0.4455 0.2197 0.052 Uiso 1 1 calc R
C8 C 0.1358(7) 0.5542(7) 0.2569(3) 0.0377(17) Uani 1 1 d .
F3 F 0.8057(7) 0.0387(6) 0.4038(3) 0.101(2) Uani 1 1 d .
F1 F 0.6871(9) 0.2809(8) 0.4587(3) 0.134(3) Uani 1 1 d .
C1 C 0.2556(8) 0.3133(10) 0.3444(4) 0.062(2) Uani 1 1 d .
H1 H 0.2771 0.3801 0.3213 0.074 Uiso 1 1 calc R
C5 C 0.0989(9) 0.1834(10) 0.3786(4) 0.073(3) Uani 1 1 d .
H5 H 0.0151 0.1602 0.3783 0.088 Uiso 1 1 calc R
C19 C 0.1127(11) 0.6930(15) 0.4199(4) 0.080(4) Uani 1 1 d .
H19 H 0.1903 0.7353 0.4120 0.096 Uiso 1 1 calc R
F4 F 0.8705(8) 0.1842(11) 0.4683(3) 0.151(4) Uani 1 1 d .
C17 C -0.1142(11) 0.6927(14) 0.4122(4) 0.078(3) Uani 1 1 d .
H17 H -0.1946 0.7331 0.3977 0.093 Uiso 1 1 calc R
C10 C 0.3510(7) 0.8196(9) 0.2480(4) 0.055(2) Uani 1 1 d .
H10A H 0.3433 0.8952 0.2716 0.066 Uiso 1 1 calc R
H10B H 0.3346 0.8498 0.2104 0.066 Uiso 1 1 calc R
C22 C -0.1102(11) 0.5603(13) 0.4255(4) 0.076(3) Uani 1 1 d .
H22 H -0.1878 0.5084 0.4206 0.091 Uiso 1 1 calc R
C18 C -0.0034(15) 0.7613(10) 0.4083(4) 0.081(4) Uani 1 1 d .
H18 H -0.0060 0.8504 0.3924 0.098 Uiso 1 1 calc R
C21 C -0.0001(14) 0.4980(12) 0.4348(3) 0.078(3) Uani 1 1 d .
H21 H -0.0005 0.4011 0.4368 0.094 Uiso 1 1 calc R
C2 C 0.3482(10) 0.2431(11) 0.3758(4) 0.075(3) Uani 1 1 d .
H2 H 0.4321 0.2642 0.3751 0.089 Uiso 1 1 calc R
C20 C 0.1133(11) 0.5606(14) 0.4340(4) 0.077(3) Uani 1 1 d .
H20 H 0.1909 0.5089 0.4360 0.092 Uiso 1 1 calc R
C13 C 0.5203(13) 0.5651(13) 0.4120(6) 0.098(4) Uani 1 1 d .
H13 H 0.5245 0.4781 0.4245 0.118 Uiso 1 1 calc R
C3 C 0.3156(10) 0.1417(11) 0.4081(5) 0.080(3) Uani 1 1 d .
H3 H 0.3775 0.0910 0.4281 0.097 Uiso 1 1 calc R
C4 C 0.1908(12) 0.1150(11) 0.4108(5) 0.094(4) Uani 1 1 d .
H4 H 0.1688 0.0502 0.4347 0.113 Uiso 1 1 calc R
C16 C 0.5199(11) 0.8192(11) 0.3746(4) 0.080(3) Uani 1 1 d .
H16 H 0.5195 0.9066 0.3626 0.097 Uiso 1 1 calc R
C14 C 0.5165(11) 0.6665(14) 0.4484(5) 0.089(3) Uani 1 1 d .
H14 H 0.5114 0.6500 0.4852 0.107 Uiso 1 1 calc R
C15 C 0.5203(15) 0.7920(14) 0.4292(5) 0.109(5) Uani 1 1 d .
H15 H 0.5234 0.8620 0.4539 0.131 Uiso 1 1 calc R
F2 F 0.6226(6) 0.1333(8) 0.3918(4) 0.140(3) Uani 1 1 d .
C12 C 0.5180(10) 0.5909(10) 0.3562(4) 0.071(3) Uani 1 1 d .
H12 H 0.5151 0.5213 0.3313 0.085 Uiso 1 1 calc R
C11 C 0.5200(7) 0.7193(8) 0.3381(4) 0.049(2) Uani 1 1 d .
F5 F 0.7903(8) 0.2515(7) 0.3870(3) 0.109(2) Uani 1 1 d .
F6 F 0.7021(12) 0.0669(10) 0.4753(4) 0.181(5) Uani 1 1 d .

loop_
_atom_site_aniso_label
_atom_site_aniso_U_11
_atom_site_aniso_U_22
_atom_site_aniso_U_33
_atom_site_aniso_U_23
_atom_site_aniso_U_13
_atom_site_aniso_U_12
Ru1 0.0319(3) 0.0363(3) 0.0335(3) -0.0019(3) 0.0063(2) -0.0013(3)
Se2 0.0329(5) 0.0843(7) 0.0650(6) 0.0166(5) 0.0153(4) -0.0004(4)
Cl1 0.0353(10) 0.0454(11) 0.0573(12) 0.0069(9) -0.0017(9) 0.0007(8)
S1 0.0331(9) 0.0305(10) 0.0434(10) 0.0001(7) 0.0023(8) -0.0017(7)
P5 0.0562(15) 0.0654(16) 0.0568(15) 0.0038(12) 0.0104(12) 0.0004(12)
N1 0.030(3) 0.037(3) 0.039(3) 0.003(3) 0.004(3) 0.000(3)
N2 0.027(3) 0.042(4) 0.052(4) 0.007(3) 0.002(3) -0.004(3)
N3 0.028(3) 0.049(4) 0.053(4) 0.012(3) 0.006(3) 0.001(3)
C6 0.035(4) 0.035(4) 0.045(4) 0.001(3) 0.006(3) 0.006(3)
C9 0.040(4) 0.049(5) 0.043(4) 0.007(4) 0.010(3) 0.006(4)
C7 0.051(5) 0.043(4) 0.035(4) 0.000(3) 0.004(3) 0.003(4)
C8 0.032(4) 0.049(5) 0.031(4) 0.000(3) 0.002(3) 0.006(3)
F3 0.108(5) 0.076(4) 0.117(5) -0.017(4) 0.010(4) 0.023(4)
F1 0.164(8) 0.117(6) 0.136(7) -0.003(5) 0.072(6) 0.043(6)
C1 0.046(5) 0.069(6) 0.070(6) 0.014(5) 0.007(5) 0.004(5)
C5 0.059(6) 0.061(6) 0.100(8) 0.025(6) 0.015(5) -0.008(5)
C19 0.077(8) 0.125(10) 0.037(5) -0.034(6) 0.010(5) -0.056(8)
F4 0.123(6) 0.216(10) 0.101(6) -0.057(6) -0.040(5) 0.015(7)
C17 0.084(8) 0.101(9) 0.050(6) -0.018(6) 0.016(5) 0.030(7)
C10 0.032(4) 0.059(5) 0.076(6) 0.032(5) 0.014(4) -0.005(4)
C22 0.081(8) 0.102(10) 0.052(6) -0.016(6) 0.030(5) -0.025(7)
C18 0.149(13) 0.047(6) 0.047(6) -0.011(5) 0.007(7) -0.005(7)
C21 0.129(11) 0.085(8) 0.022(4) 0.000(5) 0.015(5) 0.020(8)
C2 0.054(6) 0.093(8) 0.076(7) 0.019(6) 0.006(5) 0.013(6)
C20 0.072(7) 0.113(10) 0.040(5) -0.018(6) -0.012(5) 0.022(7)
C13 0.117(10) 0.086(9) 0.098(10) 0.023(8) 0.034(8) 0.009(8)
C3 0.065(7) 0.081(7) 0.092(8) 0.024(6) -0.004(6) 0.021(6)
C4 0.088(9) 0.073(8) 0.121(10) 0.055(7) 0.011(7) 0.020(6)
C16 0.110(9) 0.058(6) 0.073(7) -0.006(5) 0.007(6) -0.003(6)
C14 0.099(9) 0.110(10) 0.062(7) 0.003(7) 0.026(6) 0.000(8)
C15 0.174(14) 0.089(9) 0.067(8) -0.015(7) 0.030(8) -0.001(9)
F2 0.052(4) 0.139(7) 0.217(9) -0.019(6) -0.028(5) 0.005(4)
C12 0.082(7) 0.058(6) 0.077(7) -0.005(5) 0.026(6) 0.002(5)
C11 0.030(4) 0.050(5) 0.066(6) 0.005(4) 0.007(4) 0.004(4)
F5 0.156(7) 0.083(4) 0.093(5) 0.010(4) 0.040(5) -0.020(4)
F6 0.257(12) 0.147(8) 0.161(8) 0.072(7) 0.113(8) 0.006(8)

loop_
_atom_type_symbol
_atom_type_description
_atom_type_scat_dispersion_real
_atom_type_scat_dispersion_imag
_atom_type_scat_source
C C 0.0033 0.0016 'International Tables Vol C Tables 4.2.6.8 and 6.1.1.4'
H H 0.0000 0.0000 'International Tables Vol C Tables 4.2.6.8 and 6.1.1.4'
N N 0.0061 0.0033 'International Tables Vol C Tables 4.2.6.8 and 6.1.1.4'
F F 0.0171 0.0103 'International Tables Vol C Tables 4.2.6.8 and 6.1.1.4'
P P 0.1023 0.0942 'International Tables Vol C Tables 4.2.6.8 and 6.1.1.4'
S S 0.1246 0.1234 'International Tables Vol C Tables 4.2.6.8 and 6.1.1.4'
Cl Cl 0.1484 0.1585 'International Tables Vol C Tables 4.2.6.8 and 6.1.1.4'
Se Se -0.0929 2.2259 'International Tables Vol C Tables 4.2.6.8 and 6.1.1.4'
Ru Ru -1.2594 0.8363 'International Tables Vol C Tables 4.2.6.8 and 6.1.1.4'

loop_
_geom_angle_atom_site_label_1
_geom_angle_atom_site_label_2
_geom_angle_atom_site_label_3
_geom_angle
N1 Ru1 C21 140.0(4)
N1 Ru1 C19 91.4(3)
C21 Ru1 C19 66.6(5)
N1 Ru1 C18 105.0(4)
C21 Ru1 C18 78.7(4)
C19 Ru1 C18 38.2(4)
N1 Ru1 C20 106.4(4)
C21 Ru1 C20 37.1(4)
C19 Ru1 C20 37.1(4)
C18 Ru1 C20 67.7(4)
N1 Ru1 C22 169.9(3)
C21 Ru1 C22 35.7(4)
C19 Ru1 C22 78.6(4)
C18 Ru1 C22 66.5(4)
C20 Ru1 C22 66.0(4)
N1 Ru1 C17 138.0(4)
C21 Ru1 C17 65.2(4)
C19 Ru1 C17 67.2(4)
C18 Ru1 C17 37.0(4)
C20 Ru1 C17 78.5(4)
C22 Ru1 C17 36.4(4)
N1 Ru1 S1 80.51(17)
C21 Ru1 S1 92.3(3)
C19 Ru1 S1 135.6(4)
C18 Ru1 S1 170.7(3)
C20 Ru1 S1 103.8(3)
C22 Ru1 S1 107.3(3)
C17 Ru1 S1 140.0(4)
N1 Ru1 Cl1 87.18(16)
C21 Ru1 Cl1 130.8(4)
C19 Ru1 Cl1 142.6(4)
C18 Ru1 Cl1 106.6(4)
C20 Ru1 Cl1 166.1(3)
C22 Ru1 Cl1 100.2(3)
C17 Ru1 Cl1 89.5(3)
S1 Ru1 Cl1 80.87(7)
C11 Se2 C10 95.7(3)
C6 S1 C7 104.1(4)
C6 S1 Ru1 108.3(2)
C7 S1 Ru1 99.6(2)
F6 P5 F4 90.7(7)
F6 P5 F2 92.5(6)
F4 P5 F2 176.3(5)
F6 P5 F1 90.6(5)
F4 P5 F1 89.0(5)
F2 P5 F1 92.9(5)
F6 P5 F3 91.4(5)
F4 P5 F3 90.0(4)
F2 P5 F3 88.0(4)
F1 P5 F3 177.8(5)
F6 P5 F5 179.1(6)
F4 P5 F5 88.6(5)
F2 P5 F5 88.2(5)
F1 P5 F5 90.0(4)
F3 P5 F5 88.0(4)
N2 N1 C8 111.4(6)
N2 N1 Ru1 126.3(5)
C8 N1 Ru1 122.1(5)
N1 N2 N3 104.1(6)
C9 N3 N2 112.7(6)
C9 N3 C10 128.9(7)
N2 N3 C10 118.4(7)
C5 C6 C1 119.9(8)
C5 C6 S1 116.3(6)
C1 C6 S1 123.8(6)
N3 C9 C8 104.8(7)
C8 C7 S1 110.8(5)
N1 C8 C9 106.9(7)
N1 C8 C7 120.1(6)
C9 C8 C7 133.0(7)
C2 C1 C6 120.4(9)
C6 C5 C4 119.8(9)
C20 C19 C18 119.7(10)
C20 C19 Ru1 72.1(5)
C18 C19 Ru1 71.3(5)
C22 C17 C18 120.0(11)
C22 C17 Ru1 71.5(6)
C18 C17 Ru1 70.2(6)
N3 C10 Se2 112.6(5)
C21 C22 C17 119.9(11)
C21 C22 Ru1 69.8(6)
C17 C22 Ru1 72.1(6)
C17 C18 C19 118.7(10)
C17 C18 Ru1 72.7(6)
C19 C18 Ru1 70.5(5)
C22 C21 C20 123.3(11)
C22 C21 Ru1 74.4(6)
C20 C21 Ru1 72.9(6)
C3 C2 C1 119.4(10)
C21 C20 C19 118.2(11)
C21 C20 Ru1 70.0(5)
C19 C20 Ru1 70.9(6)
C14 C13 C12 120.5(11)
C2 C3 C4 120.0(9)
C5 C4 C3 120.3(10)
C11 C16 C15 120.1(11)
C15 C14 C13 118.0(11)
C14 C15 C16 122.2(11)
C11 C12 C13 119.8(10)
C16 C11 C12 119.3(9)
C16 C11 Se2 121.9(7)
C12 C11 Se2 118.7(7)

loop_
_geom_bond_atom_site_label_1
_geom_bond_atom_site_label_2
_geom_bond_distance
Ru1 N1 2.104(6)
Ru1 C21 2.144(9)
Ru1 C19 2.165(8)
Ru1 C18 2.176(9)
Ru1 C20 2.180(9)
Ru1 C22 2.200(9)
Ru1 C17 2.207(9)
Ru1 S1 2.3902(19)
Ru1 Cl1 2.402(2)
Se2 C11 1.912(9)
Se2 C10 1.951(8)
S1 C6 1.787(7)
S1 C7 1.837(7)
P5 F6 1.528(8)
P5 F4 1.549(8)
P5 F2 1.553(7)
P5 F1 1.569(7)
P5 F3 1.575(6)
P5 F5 1.578(7)
N1 N2 1.306(8)
N1 C8 1.349(9)
N2 N3 1.350(9)
N3 C9 1.322(10)
N3 C10 1.459(9)
C6 C5 1.364(11)
C6 C1 1.380(11)
C9 C8 1.364(10)
C7 C8 1.475(10)
C1 C2 1.376(12)
C5 C4 1.370(13)
C19 C20 1.382(16)
C19 C18 1.422(16)
C17 C22 1.376(16)
C17 C18 1.392(17)
C22 C21 1.334(15)
C21 C20 1.376(16)
C2 C3 1.370(14)
C13 C14 1.364(16)
C13 C12 1.395(15)
C3 C4 1.379(15)
C16 C11 1.351(13)
C16 C15 1.372(15)
C14 C15 1.355(17)
C12 C11 1.372(12)
